data_4105463
loop_
_publ_author_name
'Stefan Wiese'
'Pooja Kapoor'
'Kamille D. Williams'
'Timothy H. Warren'

_publ_contact_author 'Timothy H. Warren'
_publ_contact_author_email thw@georgetown.edu
_publ_section_title
;
 Nitric Oxide Oxidatively Nitrosylates Ni(I) and Cu(I) C-Organonitroso
 Adducts
;
_journal_name_full 'Journal of the American Chemical Society'
_journal_page_first 18105
_journal_page_last 18111
_journal_paper_doi 10.1021/ja903550n
_journal_volume 131
_journal_year 2009
_chemical_formula_sum 'C27 H30 Cu N3 O'
_chemical_formula_weight 476.08
_chemical_name_common '[Me2NN]Cu(h2-ONPh)'
_chemical_name_systematic
; 
 ? 
;
_space_group_IT_number 14
_symmetry_cell_setting monoclinic
_symmetry_space_group_name_Hall '-P 2yn'
_symmetry_space_group_name_H-M 'P 1 21/n 1'
_atom_sites_solution_hydrogens geom
_atom_sites_solution_primary direct
_atom_sites_solution_secondary difmap
_audit_creation_method SHELXL-97
_cell_angle_alpha 90.00
_cell_angle_beta 101.014(2)
_cell_angle_gamma 90.00
_cell_formula_units_Z 8
_cell_length_a 11.752(2)
_cell_length_b 33.350(6)
_cell_length_c 12.600(2)
_cell_measurement_reflns_used 7022
_cell_measurement_temperature 100(2)
_cell_measurement_theta_max 23.720
_cell_measurement_theta_min 2.256
_cell_volume 4847.3(14)
_computing_cell_refinement 'Bruker SMART'
_computing_data_collection 'Bruker SMART'
_computing_data_reduction 'Bruker SMART'
_computing_molecular_graphics 'ORTEP-3 for Windows; Ferrugia L J (1997), J. Appl. Cryst. 30, 565'
_computing_publication_material 'Bruker SHELXTL'
_computing_structure_refinement 'SHELXL-97 (Sheldrick, 1997)'
_computing_structure_solution 'SHELXS-97 (Sheldrick, 1990)'
_diffrn_ambient_temperature 100(2)
_diffrn_measured_fraction_theta_full 0.999
_diffrn_measured_fraction_theta_max 0.999
_diffrn_radiation_monochromator graphite
_diffrn_radiation_source 'fine-focus sealed tube'
_diffrn_radiation_type MoK\a
_diffrn_radiation_wavelength 0.71073
_diffrn_reflns_av_R_equivalents 0.0642
_diffrn_reflns_av_sigmaI/netI 0.0618
_diffrn_reflns_limit_h_max 14
_diffrn_reflns_limit_h_min -14
_diffrn_reflns_limit_k_max 41
_diffrn_reflns_limit_k_min -41
_diffrn_reflns_limit_l_max 15
_diffrn_reflns_limit_l_min -15
_diffrn_reflns_number 37942
_diffrn_reflns_theta_full 26.00
_diffrn_reflns_theta_max 26.00
_diffrn_reflns_theta_min 1.22
_exptl_absorpt_coefficient_mu 0.924
_exptl_absorpt_correction_T_max 0.8367
_exptl_absorpt_correction_T_min 0.6550
_exptl_absorpt_correction_type multi-scan
_exptl_absorpt_process_details 'SADABS based on Blessing's method; Blessing, Acta Cryst. (1995) A51 33-38'
_exptl_crystal_colour purple
_exptl_crystal_density_diffrn 1.305
_exptl_crystal_description plate
_exptl_crystal_F_000 2000
_exptl_crystal_size_max 0.50
_exptl_crystal_size_mid 0.25
_exptl_crystal_size_min 0.20
_refine_diff_density_max 1.426
_refine_diff_density_min -0.548
_refine_diff_density_rms 0.100
_refine_ls_extinction_method none
_refine_ls_goodness_of_fit_ref 1.063
_refine_ls_hydrogen_treatment constr
_refine_ls_matrix_type full
_refine_ls_number_parameters 589
_refine_ls_number_reflns 9527
_refine_ls_number_restraints 0
_refine_ls_restrained_S_all 1.063
_refine_ls_R_factor_all 0.0870
_refine_ls_R_factor_gt 0.0630
_refine_ls_shift/su_max 0.000
_refine_ls_shift/su_mean 0.000
_refine_ls_structure_factor_coef Fsqd
_refine_ls_weighting_details 'calc w=1/[\s^2^(Fo^2^)+(0.0765P)^2^+9.2070P] where P=(Fo^2^+2Fc^2^)/3'
_refine_ls_weighting_scheme calc
_refine_ls_wR_factor_gt 0.1621
_refine_ls_wR_factor_ref 0.1713
_reflns_number_gt 7087
_reflns_number_total 9527
_reflns_threshold_expression >2sigma(I)
_cod_data_source_file ja903550n_si_007.cif
_cod_data_source_block cmpd_3b_[Me2NN]Cu(h2-ONPh)
_cod_original_cell_volume 4847.3(16)
_cod_database_code 4105463

loop_
_symmetry_equiv_pos_as_xyz
'x, y, z'
'-x+1/2, y+1/2, -z+1/2'
'-x, -y, -z'
'x-1/2, -y-1/2, z-1/2'

loop_
_atom_site_label
_atom_site_type_symbol
_atom_site_fract_x
_atom_site_fract_y
_atom_site_fract_z
_atom_site_U_iso_or_equiv
_atom_site_adp_type
_atom_site_occupancy
_atom_site_symmetry_multiplicity
_atom_site_calc_flag
_atom_site_refinement_flags
Cu2 Cu 0.03916(4) 0.104571(15) 0.16877(4) 0.02591(15) Uani 1 1 d .
Cu1 Cu -0.39023(4) 0.139159(15) -0.38694(4) 0.02690(15) Uani 1 1 d .
N2 N -0.4461(3) 0.18686(10) -0.4600(3) 0.0277(8) Uani 1 1 d .
N5 N 0.1050(3) 0.06421(10) 0.2644(3) 0.0280(8) Uani 1 1 d .
N1 N -0.4673(3) 0.14168(10) -0.2683(3) 0.0298(8) Uani 1 1 d .
C40 C -0.0354(4) 0.04549(13) 0.3755(4) 0.0311(10) Uani 1 1 d .
C6 C -0.4328(4) 0.11345(13) -0.1823(3) 0.0288(9) Uani 1 1 d .
C39 C 0.0725(4) 0.06226(12) 0.3678(3) 0.0292(9) Uani 1 1 d .
C28 C 0.1884(4) 0.06345(13) 0.0530(4) 0.0322(10) Uani 1 1 d .
C3 C -0.5246(4) 0.20979(13) -0.4253(3) 0.0284(9) Uani 1 1 d .
C44 C 0.1434(4) 0.07967(14) 0.4583(4) 0.0344(10) Uani 1 1 d .
C17 C -0.2873(4) 0.21360(13) -0.5371(4) 0.0326(10) Uani 1 1 d .
C30 C 0.1803(4) 0.03734(12) 0.2388(4) 0.0296(9) Uani 1 1 d .
C7 C -0.3433(4) 0.12394(14) -0.0967(3) 0.0344(10) Uani 1 1 d .
C1 C -0.5433(4) 0.17000(14) -0.2587(4) 0.0358(10) Uani 1 1 d .
C13 C -0.4646(4) 0.19257(14) -0.6571(4) 0.0357(10) Uani 1 1 d .
C32 C 0.2245(4) 0.00487(13) 0.3194(4) 0.0372(11) Uani 1 1 d .
H32A H 0.2682 0.0170 0.3856 0.056 Uiso 1 1 calc R
H32B H 0.2753 -0.0133 0.2885 0.056 Uiso 1 1 calc R
H32C H 0.1589 -0.0103 0.3364 0.056 Uiso 1 1 calc R
C11 C -0.4848(4) 0.07592(14) -0.1872(4) 0.0350(10) Uani 1 1 d .
C5 C -0.5623(4) 0.24839(14) -0.4844(4) 0.0377(11) Uani 1 1 d .
H5A H -0.4943 0.2652 -0.4857 0.057 Uiso 1 1 calc R
H5B H -0.6162 0.2627 -0.4473 0.057 Uiso 1 1 calc R
H5C H -0.6010 0.2423 -0.5587 0.057 Uiso 1 1 calc R
C12 C -0.4003(4) 0.19847(12) -0.5528(3) 0.0273(9) Uani 1 1 d .
C2 C -0.5724(4) 0.20110(14) -0.3355(4) 0.0344(10) Uani 1 1 d .
H2 H -0.6331 0.2184 -0.3239 0.041 Uiso 1 1 calc R
C14 C -0.4136(5) 0.20304(16) -0.7443(4) 0.0462(13) Uani 1 1 d .
H14 H -0.4570 0.2002 -0.8157 0.055 Uiso 1 1 calc R
C18 C -0.2866(5) 0.16442(15) -0.0905(4) 0.0454(12) Uani 1 1 d .
H18A H -0.3420 0.1849 -0.0773 0.068 Uiso 1 1 calc R
H18B H -0.2616 0.1702 -0.1588 0.068 Uiso 1 1 calc R
H18C H -0.2191 0.1646 -0.0312 0.068 Uiso 1 1 calc R
C29 C 0.2184(4) 0.03718(13) 0.1414(4) 0.0350(10) Uani 1 1 d .
H29 H 0.2719 0.0166 0.1331 0.042 Uiso 1 1 calc R
C16 C -0.2390(4) 0.22258(14) -0.6266(4) 0.0418(12) Uani 1 1 d .
H16 H -0.1618 0.2324 -0.6168 0.050 Uiso 1 1 calc R
C42 C 0.0004(4) 0.06203(14) 0.5648(4) 0.0409(12) Uani 1 1 d .
H42 H -0.0239 0.0617 0.6325 0.049 Uiso 1 1 calc R
C8 C -0.3079(5) 0.09603(15) -0.0151(4) 0.0424(12) Uani 1 1 d .
H8 H -0.2475 0.1027 0.0438 0.051 Uiso 1 1 calc R
C10 C -0.4474(4) 0.04873(14) -0.1032(4) 0.0397(11) Uani 1 1 d .
H10 H -0.4829 0.0231 -0.1043 0.048 Uiso 1 1 calc R
C9 C -0.3589(5) 0.05903(15) -0.0184(4) 0.0424(12) Uani 1 1 d .
H9 H -0.3333 0.0403 0.0378 0.051 Uiso 1 1 calc R
C43 C 0.1053(4) 0.07869(15) 0.5559(4) 0.0392(11) Uani 1 1 d .
H43 H 0.1530 0.0898 0.6184 0.047 Uiso 1 1 calc R
C19 C -0.5803(5) 0.06488(17) -0.2795(4) 0.0511(13) Uani 1 1 d .
H19A H -0.6449 0.0837 -0.2827 0.077 Uiso 1 1 calc R
H19B H -0.6070 0.0376 -0.2689 0.077 Uiso 1 1 calc R
H19C H -0.5513 0.0662 -0.3474 0.077 Uiso 1 1 calc R
C41 C -0.0693(4) 0.04580(14) 0.4744(4) 0.0385(11) Uani 1 1 d .
H41 H -0.1421 0.0346 0.4804 0.046 Uiso 1 1 calc R
C47 C -0.1129(4) 0.02833(15) 0.2765(4) 0.0430(12) Uani 1 1 d .
H47A H -0.1834 0.0175 0.2965 0.064 Uiso 1 1 calc R
H47B H -0.0718 0.0068 0.2465 0.064 Uiso 1 1 calc R
H47C H -0.1337 0.0495 0.2224 0.064 Uiso 1 1 calc R
C21 C -0.2183(4) 0.21897(15) -0.4241(4) 0.0439(12) Uani 1 1 d .
H21A H -0.2014 0.1927 -0.3901 0.066 Uiso 1 1 calc R
H21B H -0.2632 0.2350 -0.3815 0.066 Uiso 1 1 calc R
H21C H -0.1454 0.2328 -0.4273 0.066 Uiso 1 1 calc R
C20 C -0.5826(4) 0.17350(19) -0.6755(4) 0.0507(14) Uani 1 1 d .
H20A H -0.6371 0.1899 -0.7260 0.076 Uiso 1 1 calc R
H20B H -0.6092 0.1715 -0.6066 0.076 Uiso 1 1 calc R
H20C H -0.5784 0.1466 -0.7060 0.076 Uiso 1 1 calc R
C48 C 0.2532(4) 0.10137(16) 0.4470(4) 0.0443(12) Uani 1 1 d .
H48A H 0.2866 0.1143 0.5157 0.066 Uiso 1 1 calc R
H48B H 0.2353 0.1218 0.3903 0.066 Uiso 1 1 calc R
H48C H 0.3089 0.0821 0.4277 0.066 Uiso 1 1 calc R
O2 O -0.0581(3) 0.14798(9) 0.1279(2) 0.0370(8) Uani 1 1 d .
O1 O -0.3031(3) 0.09249(10) -0.3703(3) 0.0383(8) Uani 1 1 d .
N3 N -0.2830(3) 0.11104(11) -0.4591(3) 0.0334(8) Uani 1 1 d .
N6 N -0.0671(3) 0.13819(11) 0.2287(3) 0.0307(8) Uani 1 1 d .
N4 N 0.1125(3) 0.09287(10) 0.0518(3) 0.0266(7) Uani 1 1 d .
C34 C 0.1357(4) 0.15516(13) -0.0422(3) 0.0282(9) Uani 1 1 d .
C33 C 0.0816(4) 0.11812(13) -0.0413(3) 0.0273(9) Uani 1 1 d .
C38 C -0.0098(4) 0.10667(15) -0.1248(4) 0.0373(11) Uani 1 1 d .
C49 C -0.0046(4) 0.16540(13) 0.3074(3) 0.0292(9) Uani 1 1 d .
C50 C -0.0064(4) 0.15706(14) 0.4147(4) 0.0369(11) Uani 1 1 d .
H50 H -0.0480 0.1345 0.4334 0.044 Uiso 1 1 calc R
C54 C 0.0528(4) 0.19910(14) 0.2801(4) 0.0401(11) Uani 1 1 d .
H54 H 0.0528 0.2051 0.2064 0.048 Uiso 1 1 calc R
C37 C -0.0419(5) 0.13361(17) -0.2105(4) 0.0466(13) Uani 1 1 d .
H37 H -0.1009 0.1262 -0.2698 0.056 Uiso 1 1 calc R
C22 C -0.3451(4) 0.09285(13) -0.5570(4) 0.0325(10) Uani 1 1 d .
C45 C 0.2318(4) 0.16719(15) 0.0486(4) 0.0407(11) Uani 1 1 d .
H45A H 0.2011 0.1701 0.1153 0.061 Uiso 1 1 calc R
H45B H 0.2648 0.1928 0.0311 0.061 Uiso 1 1 calc R
H45C H 0.2922 0.1465 0.0589 0.061 Uiso 1 1 calc R
C51 C 0.0530(5) 0.18188(18) 0.4944(4) 0.0509(14) Uani 1 1 d .
H51 H 0.0539 0.1760 0.5683 0.061 Uiso 1 1 calc R
C23 C -0.4166(4) 0.05972(15) -0.5589(5) 0.0470(13) Uani 1 1 d .
H23 H -0.4266 0.0472 -0.4936 0.056 Uiso 1 1 calc R
C31 C 0.2461(5) 0.05736(15) -0.0426(4) 0.0437(12) Uani 1 1 d .
H31A H 0.1868 0.0544 -0.1083 0.066 Uiso 1 1 calc R
H31B H 0.2940 0.0331 -0.0316 0.066 Uiso 1 1 calc R
H31C H 0.2951 0.0806 -0.0500 0.066 Uiso 1 1 calc R
C36 C 0.0097(5) 0.17020(17) -0.2106(4) 0.0453(13) Uani 1 1 d .
H36 H -0.0159 0.1884 -0.2683 0.054 Uiso 1 1 calc R
C27 C -0.3258(4) 0.11019(15) -0.6515(4) 0.0413(11) Uani 1 1 d .
H27 H -0.2735 0.1320 -0.6491 0.050 Uiso 1 1 calc R
C35 C 0.0975(4) 0.18086(15) -0.1287(4) 0.0374(11) Uani 1 1 d .
H35 H 0.1335 0.2063 -0.1306 0.045 Uiso 1 1 calc R
C4 C -0.6039(5) 0.16987(17) -0.1639(4) 0.0504(14) Uani 1 1 d .
H4A H -0.6436 0.1442 -0.1610 0.076 Uiso 1 1 calc R
H4B H -0.6607 0.1917 -0.1720 0.076 Uiso 1 1 calc R
H4C H -0.5469 0.1737 -0.0970 0.076 Uiso 1 1 calc R
C46 C -0.0677(5) 0.06694(17) -0.1233(4) 0.0518(14) Uani 1 1 d .
H46A H -0.1407 0.0669 -0.1761 0.078 Uiso 1 1 calc R
H46B H -0.0838 0.0619 -0.0509 0.078 Uiso 1 1 calc R
H46C H -0.0168 0.0459 -0.1417 0.078 Uiso 1 1 calc R
C15 C -0.3024(5) 0.21737(16) -0.7295(4) 0.0484(13) Uani 1 1 d .
H15 H -0.2689 0.2237 -0.7903 0.058 Uiso 1 1 calc R
C53 C 0.1097(5) 0.22378(17) 0.3609(5) 0.0556(15) Uani 1 1 d .
H53 H 0.1483 0.2470 0.3425 0.067 Uiso 1 1 calc R
C26 C -0.3834(5) 0.09541(19) -0.7498(4) 0.0547(15) Uani 1 1 d .
H26 H -0.3720 0.1074 -0.8154 0.066 Uiso 1 1 calc R
C25 C -0.4570(6) 0.0634(2) -0.7521(5) 0.0668(18) Uani 1 1 d .
H25 H -0.4973 0.0535 -0.8196 0.080 Uiso 1 1 calc R
C24 C -0.4730(5) 0.04531(19) -0.6575(6) 0.0628(18) Uani 1 1 d .
H24 H -0.5232 0.0228 -0.6604 0.075 Uiso 1 1 calc R
C52 C 0.1110(5) 0.21517(19) 0.4669(5) 0.0600(16) Uani 1 1 d .
H52 H 0.1519 0.2321 0.5219 0.072 Uiso 1 1 calc R

loop_
_atom_site_aniso_label
_atom_site_aniso_U_11
_atom_site_aniso_U_22
_atom_site_aniso_U_33
_atom_site_aniso_U_23
_atom_site_aniso_U_13
_atom_site_aniso_U_12
Cu2 0.0270(3) 0.0291(3) 0.0223(3) 0.0016(2) 0.0064(2) 0.0037(2)
Cu1 0.0270(3) 0.0314(3) 0.0224(3) 0.0017(2) 0.0048(2) 0.0056(2)
N2 0.0259(19) 0.0326(19) 0.0237(18) 0.0035(14) 0.0026(14) 0.0016(15)
N5 0.0281(19) 0.0294(19) 0.0279(19) 0.0047(14) 0.0086(15) 0.0019(15)
N1 0.032(2) 0.033(2) 0.0260(19) 0.0058(15) 0.0084(15) 0.0061(16)
C40 0.031(2) 0.026(2) 0.037(2) 0.0076(18) 0.0084(19) 0.0050(18)
C6 0.032(2) 0.033(2) 0.024(2) 0.0030(17) 0.0115(18) 0.0114(18)
C39 0.033(2) 0.028(2) 0.029(2) 0.0090(17) 0.0105(18) 0.0054(18)
C28 0.030(2) 0.035(2) 0.034(2) -0.0031(19) 0.0114(19) -0.0008(19)
C3 0.024(2) 0.031(2) 0.029(2) 0.0009(17) 0.0031(18) 0.0020(17)
C44 0.031(2) 0.039(3) 0.032(2) 0.0073(19) 0.0047(19) 0.0052(19)
C17 0.023(2) 0.030(2) 0.044(3) 0.0062(19) 0.0038(19) 0.0011(17)
C30 0.027(2) 0.027(2) 0.035(2) 0.0050(18) 0.0057(18) -0.0007(17)
C7 0.040(3) 0.039(3) 0.024(2) 0.0025(18) 0.0083(19) 0.010(2)
C1 0.035(3) 0.040(3) 0.035(3) 0.006(2) 0.013(2) 0.007(2)
C13 0.036(3) 0.045(3) 0.025(2) 0.0032(19) 0.0035(19) 0.000(2)
C32 0.035(3) 0.030(2) 0.047(3) 0.011(2) 0.010(2) 0.0064(19)
C11 0.037(3) 0.039(3) 0.030(2) 0.0017(19) 0.012(2) 0.005(2)
C5 0.042(3) 0.035(3) 0.037(3) 0.008(2) 0.010(2) 0.007(2)
C12 0.028(2) 0.027(2) 0.028(2) 0.0033(17) 0.0072(18) 0.0029(17)
C2 0.033(2) 0.037(3) 0.034(2) 0.0029(19) 0.009(2) 0.012(2)
C14 0.054(3) 0.058(3) 0.028(3) 0.006(2) 0.012(2) 0.005(3)
C18 0.046(3) 0.045(3) 0.041(3) 0.001(2) 0.000(2) 0.001(2)
C29 0.036(3) 0.029(2) 0.043(3) 0.0031(19) 0.013(2) 0.0045(19)
C16 0.034(3) 0.033(3) 0.063(3) 0.010(2) 0.021(2) 0.002(2)
C42 0.051(3) 0.044(3) 0.033(3) 0.011(2) 0.022(2) 0.009(2)
C8 0.052(3) 0.049(3) 0.025(2) 0.004(2) 0.004(2) 0.013(2)
C10 0.046(3) 0.032(3) 0.045(3) 0.006(2) 0.018(2) 0.008(2)
C9 0.053(3) 0.043(3) 0.032(3) 0.012(2) 0.011(2) 0.016(2)
C43 0.039(3) 0.047(3) 0.029(2) 0.005(2) 0.000(2) 0.006(2)
C19 0.053(3) 0.051(3) 0.045(3) 0.002(2) -0.002(3) -0.005(3)
C41 0.038(3) 0.032(2) 0.051(3) 0.011(2) 0.023(2) 0.003(2)
C47 0.037(3) 0.043(3) 0.049(3) 0.001(2) 0.008(2) -0.008(2)
C21 0.034(3) 0.042(3) 0.052(3) 0.005(2) -0.001(2) -0.007(2)
C20 0.035(3) 0.079(4) 0.037(3) -0.004(3) 0.003(2) -0.013(3)
C48 0.034(3) 0.059(3) 0.039(3) 0.002(2) 0.006(2) -0.006(2)
O2 0.0412(19) 0.0410(18) 0.0266(16) 0.0024(13) 0.0010(14) 0.0168(14)
O1 0.0387(19) 0.0429(18) 0.0356(18) 0.0067(14) 0.0123(14) 0.0169(15)
N3 0.030(2) 0.041(2) 0.030(2) -0.0029(16) 0.0057(16) 0.0084(16)
N6 0.0274(19) 0.036(2) 0.0288(19) -0.0001(15) 0.0047(15) 0.0094(15)
N4 0.0285(19) 0.0293(18) 0.0237(18) 0.0007(14) 0.0094(15) 0.0013(15)
C34 0.030(2) 0.036(2) 0.021(2) -0.0019(17) 0.0100(17) 0.0012(18)
C33 0.033(2) 0.034(2) 0.0165(19) -0.0038(16) 0.0074(17) 0.0042(18)
C38 0.035(3) 0.048(3) 0.028(2) -0.014(2) 0.0044(19) 0.002(2)
C49 0.024(2) 0.035(2) 0.029(2) -0.0017(18) 0.0057(17) 0.0092(18)
C50 0.043(3) 0.040(3) 0.029(2) 0.0032(19) 0.010(2) 0.012(2)
C54 0.048(3) 0.036(3) 0.037(3) 0.002(2) 0.010(2) 0.004(2)
C37 0.040(3) 0.075(4) 0.021(2) -0.008(2) -0.005(2) 0.015(3)
C22 0.028(2) 0.034(2) 0.036(2) -0.0076(19) 0.0089(19) 0.0041(18)
C45 0.041(3) 0.047(3) 0.034(3) -0.005(2) 0.007(2) -0.015(2)
C51 0.056(3) 0.071(4) 0.024(2) -0.007(2) 0.003(2) 0.023(3)
C23 0.040(3) 0.043(3) 0.063(4) -0.009(2) 0.022(3) -0.005(2)
C31 0.053(3) 0.045(3) 0.039(3) 0.002(2) 0.023(2) 0.010(2)
C36 0.048(3) 0.060(3) 0.028(3) 0.011(2) 0.007(2) 0.014(3)
C27 0.046(3) 0.046(3) 0.036(3) -0.009(2) 0.017(2) -0.002(2)
C35 0.040(3) 0.043(3) 0.032(2) 0.007(2) 0.016(2) 0.007(2)
C4 0.057(3) 0.054(3) 0.047(3) 0.012(2) 0.027(3) 0.023(3)
C46 0.047(3) 0.059(4) 0.048(3) -0.021(3) 0.006(3) -0.012(3)
C15 0.058(4) 0.047(3) 0.046(3) 0.011(2) 0.027(3) 0.006(3)
C53 0.057(4) 0.042(3) 0.065(4) -0.010(3) 0.007(3) -0.005(3)
C26 0.062(4) 0.071(4) 0.032(3) -0.015(3) 0.011(3) 0.003(3)
C25 0.059(4) 0.083(5) 0.056(4) -0.035(3) 0.008(3) -0.003(3)
C24 0.042(3) 0.061(4) 0.087(5) -0.034(3) 0.019(3) -0.017(3)
C52 0.055(4) 0.062(4) 0.055(4) -0.024(3) -0.008(3) 0.004(3)

loop_
_atom_type_symbol
_atom_type_description
_atom_type_scat_dispersion_real
_atom_type_scat_dispersion_imag
_atom_type_scat_source
C C 0.0033 0.0016 'International Tables Vol C Tables 4.2.6.8 and 6.1.1.4'
H H 0.0000 0.0000 'International Tables Vol C Tables 4.2.6.8 and 6.1.1.4'
N N 0.0061 0.0033 'International Tables Vol C Tables 4.2.6.8 and 6.1.1.4'
O O 0.0106 0.0060 'International Tables Vol C Tables 4.2.6.8 and 6.1.1.4'
Cu Cu 0.3201 1.2651 'International Tables Vol C Tables 4.2.6.8 and 6.1.1.4'

loop_
_geom_angle_atom_site_label_1
_geom_angle_atom_site_label_2
_geom_angle_atom_site_label_3
_geom_angle
O2 Cu2 N5 153.68(15)
O2 Cu2 N4 107.10(14)
N5 Cu2 N4 99.20(15)
O2 Cu2 N6 41.16(14)
N5 Cu2 N6 112.55(15)
N4 Cu2 N6 148.25(15)
O1 Cu1 N2 153.41(14)
O1 Cu1 N1 106.62(14)
N2 Cu1 N1 99.97(15)
O1 Cu1 N3 41.35(14)
N2 Cu1 N3 112.08(15)
N1 Cu1 N3 147.93(15)
C3 N2 C12 120.3(3)
C3 N2 Cu1 121.3(3)
C12 N2 Cu1 118.4(3)
C30 N5 C39 119.6(3)
C30 N5 Cu2 122.4(3)
C39 N5 Cu2 118.1(3)
C1 N1 C6 119.9(4)
C1 N1 Cu1 122.6(3)
C6 N1 Cu1 117.3(3)
C41 C40 C39 118.6(4)
C41 C40 C47 121.1(4)
C39 C40 C47 120.2(4)
C11 C6 C7 121.3(4)
C11 C6 N1 119.9(4)
C7 C6 N1 118.7(4)
C44 C39 C40 120.8(4)
C44 C39 N5 120.1(4)
C40 C39 N5 118.9(4)
N4 C28 C29 122.4(4)
N4 C28 C31 119.8(4)
C29 C28 C31 117.8(4)
N2 C3 C2 124.1(4)
N2 C3 C5 118.8(4)
C2 C3 C5 117.0(4)
C43 C44 C39 118.0(4)
C43 C44 C48 121.4(4)
C39 C44 C48 120.5(4)
C16 C17 C12 119.2(4)
C16 C17 C21 120.8(4)
C12 C17 C21 120.0(4)
N5 C30 C29 123.8(4)
N5 C30 C32 118.4(4)
C29 C30 C32 117.8(4)
C8 C7 C6 118.5(4)
C8 C7 C18 119.7(4)
C6 C7 C18 121.8(4)
N1 C1 C2 122.8(4)
N1 C1 C4 120.1(4)
C2 C1 C4 117.1(4)
C14 C13 C12 118.0(4)
C14 C13 C20 120.5(4)
C12 C13 C20 121.4(4)
C30 C32 H32A 109.5
C30 C32 H32B 109.5
H32A C32 H32B 109.5
C30 C32 H32C 109.5
H32A C32 H32C 109.5
H32B C32 H32C 109.5
C6 C11 C10 118.6(4)
C6 C11 C19 120.9(4)
C10 C11 C19 120.5(4)
C3 C5 H5A 109.5
C3 C5 H5B 109.5
H5A C5 H5B 109.5
C3 C5 H5C 109.5
H5A C5 H5C 109.5
H5B C5 H5C 109.5
C13 C12 C17 120.7(4)
C13 C12 N2 120.7(4)
C17 C12 N2 118.5(4)
C3 C2 C1 128.9(4)
C3 C2 H2 115.5
C1 C2 H2 115.5
C15 C14 C13 121.5(5)
C15 C14 H14 119.2
C13 C14 H14 119.2
C7 C18 H18A 109.5
C7 C18 H18B 109.5
H18A C18 H18B 109.5
C7 C18 H18C 109.5
H18A C18 H18C 109.5
H18B C18 H18C 109.5
C30 C29 C28 128.7(4)
C30 C29 H29 115.7
C28 C29 H29 115.7
C15 C16 C17 120.4(5)
C15 C16 H16 119.8
C17 C16 H16 119.8
C43 C42 C41 119.4(4)
C43 C42 H42 120.3
C41 C42 H42 120.3
C9 C8 C7 120.8(5)
C9 C8 H8 119.6
C7 C8 H8 119.6
C9 C10 C11 120.3(5)
C9 C10 H10 119.9
C11 C10 H10 119.9
C8 C9 C10 120.5(4)
C8 C9 H9 119.7
C10 C9 H9 119.7
C42 C43 C44 121.8(5)
C42 C43 H43 119.1
C44 C43 H43 119.1
C11 C19 H19A 109.5
C11 C19 H19B 109.5
H19A C19 H19B 109.5
C11 C19 H19C 109.5
H19A C19 H19C 109.5
H19B C19 H19C 109.5
C40 C41 C42 121.4(4)
C40 C41 H41 119.3
C42 C41 H41 119.3
C40 C47 H47A 109.5
C40 C47 H47B 109.5
H47A C47 H47B 109.5
C40 C47 H47C 109.5
H47A C47 H47C 109.5
H47B C47 H47C 109.5
C17 C21 H21A 109.5
C17 C21 H21B 109.5
H21A C21 H21B 109.5
C17 C21 H21C 109.5
H21A C21 H21C 109.5
H21B C21 H21C 109.5
C13 C20 H20A 109.5
C13 C20 H20B 109.5
H20A C20 H20B 109.5
C13 C20 H20C 109.5
H20A C20 H20C 109.5
H20B C20 H20C 109.5
C44 C48 H48A 109.5
C44 C48 H48B 109.5
H48A C48 H48B 109.5
C44 C48 H48C 109.5
H48A C48 H48C 109.5
H48B C48 H48C 109.5
N6 O2 Cu2 72.6(2)
N3 O1 Cu1 72.5(2)
O1 N3 C22 112.3(4)
O1 N3 Cu1 66.2(2)
C22 N3 Cu1 109.8(3)
O2 N6 C49 112.3(3)
O2 N6 Cu2 66.20(19)
C49 N6 Cu2 110.6(3)
C28 N4 C33 120.7(3)
C28 N4 Cu2 123.5(3)
C33 N4 Cu2 115.8(3)
C33 C34 C35 118.3(4)
C33 C34 C45 120.7(4)
C35 C34 C45 121.0(4)
C34 C33 C38 121.4(4)
C34 C33 N4 118.9(4)
C38 C33 N4 119.5(4)
C37 C38 C33 117.3(5)
C37 C38 C46 121.6(5)
C33 C38 C46 121.1(4)
C50 C49 C54 120.2(4)
C50 C49 N6 116.5(4)
C54 C49 N6 123.3(4)
C51 C50 C49 119.2(5)
C51 C50 H50 120.4
C49 C50 H50 120.4
C53 C54 C49 119.4(5)
C53 C54 H54 120.3
C49 C54 H54 120.3
C36 C37 C38 121.4(5)
C36 C37 H37 119.3
C38 C37 H37 119.3
C27 C22 C23 121.2(5)
C27 C22 N3 115.0(4)
C23 C22 N3 123.8(4)
C34 C45 H45A 109.5
C34 C45 H45B 109.5
H45A C45 H45B 109.5
C34 C45 H45C 109.5
H45A C45 H45C 109.5
H45B C45 H45C 109.5
C52 C51 C50 120.3(5)
C52 C51 H51 119.9
C50 C51 H51 119.9
C24 C23 C22 118.6(5)
C24 C23 H23 120.7
C22 C23 H23 120.7
C28 C31 H31A 109.5
C28 C31 H31B 109.5
H31A C31 H31B 109.5
C28 C31 H31C 109.5
H31A C31 H31C 109.5
H31B C31 H31C 109.5
C35 C36 C37 120.4(5)
C35 C36 H36 119.8
C37 C36 H36 119.8
C22 C27 C26 119.3(5)
C22 C27 H27 120.3
C26 C27 H27 120.3
C36 C35 C34 121.2(5)
C36 C35 H35 119.4
C34 C35 H35 119.4
C1 C4 H4A 109.5
C1 C4 H4B 109.5
H4A C4 H4B 109.5
C1 C4 H4C 109.5
H4A C4 H4C 109.5
H4B C4 H4C 109.5
C38 C46 H46A 109.5
C38 C46 H46B 109.5
H46A C46 H46B 109.5
C38 C46 H46C 109.5
H46A C46 H46C 109.5
H46B C46 H46C 109.5
C14 C15 C16 120.1(5)
C14 C15 H15 119.9
C16 C15 H15 119.9
C52 C53 C54 120.7(5)
C52 C53 H53 119.6
C54 C53 H53 119.6
C25 C26 C27 119.7(6)
C25 C26 H26 120.2
C27 C26 H26 120.2
C26 C25 C24 120.8(5)
C26 C25 H25 119.6
C24 C25 H25 119.6
C23 C24 C25 120.3(5)
C23 C24 H24 119.8
C25 C24 H24 119.8
C53 C52 C51 120.1(5)
C53 C52 H52 120.0
C51 C52 H52 120.0

loop_
_geom_bond_atom_site_label_1
_geom_bond_atom_site_label_2
_geom_bond_distance
Cu2 O2 1.855(3)
Cu2 N5 1.873(3)
Cu2 N4 1.885(3)
Cu2 N6 1.935(3)
Cu1 O1 1.853(3)
Cu1 N2 1.892(3)
Cu1 N1 1.893(3)
Cu1 N3 1.932(4)
N2 C3 1.335(5)
N2 C12 1.430(5)
N5 C30 1.342(5)
N5 C39 1.428(5)
N1 C1 1.320(6)
N1 C6 1.435(5)
C40 C41 1.378(6)
C40 C39 1.406(6)
C40 C47 1.509(6)
C6 C11 1.389(6)
C6 C7 1.399(6)
C39 C44 1.403(6)
C28 N4 1.324(6)
C28 C29 1.408(6)
C28 C31 1.504(6)
C3 C2 1.386(6)
C3 C5 1.511(6)
C44 C43 1.387(6)
C44 C48 1.510(7)
C17 C16 1.388(7)
C17 C12 1.400(6)
C17 C21 1.509(7)
C30 C29 1.384(6)
C30 C32 1.507(6)
C7 C8 1.391(6)
C7 C18 1.501(7)
C1 C2 1.415(6)
C1 C4 1.503(6)
C13 C14 1.392(7)
C13 C12 1.398(6)
C13 C20 1.503(7)
C32 H32A 0.9800
C32 H32B 0.9800
C32 H32C 0.9800
C11 C10 1.399(6)
C11 C19 1.500(7)
C5 H5A 0.9800
C5 H5B 0.9800
C5 H5C 0.9800
C2 H2 0.9500
C14 C15 1.371(8)
C14 H14 0.9500
C18 H18A 0.9800
C18 H18B 0.9800
C18 H18C 0.9800
C29 H29 0.9500
C16 C15 1.377(8)
C16 H16 0.9500
C42 C43 1.377(7)
C42 C41 1.380(7)
C42 H42 0.9500
C8 C9 1.369(7)
C8 H8 0.9500
C10 C9 1.384(7)
C10 H10 0.9500
C9 H9 0.9500
C43 H43 0.9500
C19 H19A 0.9800
C19 H19B 0.9800
C19 H19C 0.9800
C41 H41 0.9500
C47 H47A 0.9800
C47 H47B 0.9800
C47 H47C 0.9800
C21 H21A 0.9800
C21 H21B 0.9800
C21 H21C 0.9800
C20 H20A 0.9800
C20 H20B 0.9800
C20 H20C 0.9800
C48 H48A 0.9800
C48 H48B 0.9800
C48 H48C 0.9800
O2 N6 1.334(5)
O1 N3 1.338(5)
N3 C22 1.442(6)
N6 C49 1.438(6)
N4 C33 1.433(5)
C34 C33 1.391(6)
C34 C35 1.392(6)
C34 C45 1.501(6)
C33 C38 1.406(6)
C38 C37 1.399(7)
C38 C46 1.491(7)
C49 C50 1.385(6)
C49 C54 1.387(7)
C50 C51 1.383(7)
C50 H50 0.9500
C54 C53 1.379(7)
C54 H54 0.9500
C37 C36 1.363(8)
C37 H37 0.9500
C22 C27 1.381(7)
C22 C23 1.386(7)
C45 H45A 0.9800
C45 H45B 0.9800
C45 H45C 0.9800
C51 C52 1.381(9)
C51 H51 0.9500
C23 C24 1.378(8)
C23 H23 0.9500
C31 H31A 0.9800
C31 H31B 0.9800
C31 H31C 0.9800
C36 C35 1.360(7)
C36 H36 0.9500
C27 C26 1.383(7)
C27 H27 0.9500
C35 H35 0.9500
C4 H4A 0.9800
C4 H4B 0.9800
C4 H4C 0.9800
C46 H46A 0.9800
C46 H46B 0.9800
C46 H46C 0.9800
C15 H15 0.9500
C53 C52 1.363(9)
C53 H53 0.9500
C26 C25 1.372(9)
C26 H26 0.9500
C25 C24 1.380(9)
C25 H25 0.9500
C24 H24 0.9500
C52 H52 0.9500

loop_
_geom_torsion_atom_site_label_1
_geom_torsion_atom_site_label_2
_geom_torsion_atom_site_label_3
_geom_torsion_atom_site_label_4
_geom_torsion
O1 Cu1 N2 C3 175.8(3)
N1 Cu1 N2 C3 -3.8(4)
N3 Cu1 N2 C3 177.4(3)
O1 Cu1 N2 C12 -5.5(5)
N1 Cu1 N2 C12 174.9(3)
N3 Cu1 N2 C12 -3.9(3)
O2 Cu2 N5 C30 177.4(3)
N4 Cu2 N5 C30 -0.8(4)
N6 Cu2 N5 C30 179.4(3)
O2 Cu2 N5 C39 -2.3(5)
N4 Cu2 N5 C39 179.5(3)
N6 Cu2 N5 C39 -0.3(4)
O1 Cu1 N1 C1 -175.4(4)
N2 Cu1 N1 C1 4.4(4)
N3 Cu1 N1 C1 -177.6(3)
O1 Cu1 N1 C6 10.1(4)
N2 Cu1 N1 C6 -170.1(3)
N3 Cu1 N1 C6 7.9(5)
C1 N1 C6 C11 97.7(5)
Cu1 N1 C6 C11 -87.7(4)
C1 N1 C6 C7 -84.9(5)
Cu1 N1 C6 C7 89.7(4)
C41 C40 C39 C44 -1.2(6)
C47 C40 C39 C44 177.6(4)
C41 C40 C39 N5 -176.3(4)
C47 C40 C39 N5 2.5(6)
C30 N5 C39 C44 83.0(5)
Cu2 N5 C39 C44 -97.3(4)
C30 N5 C39 C40 -101.9(5)
Cu2 N5 C39 C40 77.7(4)
C12 N2 C3 C2 -179.2(4)
Cu1 N2 C3 C2 -0.5(6)
C12 N2 C3 C5 -1.1(6)
Cu1 N2 C3 C5 177.6(3)
C40 C39 C44 C43 2.0(6)
N5 C39 C44 C43 176.9(4)
C40 C39 C44 C48 -173.7(4)
N5 C39 C44 C48 1.3(6)
C39 N5 C30 C29 -179.0(4)
Cu2 N5 C30 C29 1.4(6)
C39 N5 C30 C32 2.3(6)
Cu2 N5 C30 C32 -177.4(3)
C11 C6 C7 C8 -0.8(6)
N1 C6 C7 C8 -178.2(4)
C11 C6 C7 C18 -179.9(4)
N1 C6 C7 C18 2.7(6)
C6 N1 C1 C2 173.6(4)
Cu1 N1 C1 C2 -0.8(7)
C6 N1 C1 C4 -7.1(7)
Cu1 N1 C1 C4 178.5(4)
C7 C6 C11 C10 1.3(6)
N1 C6 C11 C10 178.6(4)
C7 C6 C11 C19 -179.7(4)
N1 C6 C11 C19 -2.3(6)
C14 C13 C12 C17 -1.5(7)
C20 C13 C12 C17 175.4(5)
C14 C13 C12 N2 -177.5(4)
C20 C13 C12 N2 -0.7(7)
C16 C17 C12 C13 -0.3(6)
C21 C17 C12 C13 -178.7(4)
C16 C17 C12 N2 175.9(4)
C21 C17 C12 N2 -2.6(6)
C3 N2 C12 C13 -78.3(5)
Cu1 N2 C12 C13 103.1(4)
C3 N2 C12 C17 105.6(5)
Cu1 N2 C12 C17 -73.1(4)
N2 C3 C2 C1 6.2(8)
C5 C3 C2 C1 -171.9(5)
N1 C1 C2 C3 -5.5(8)
C4 C1 C2 C3 175.2(5)
C12 C13 C14 C15 2.4(8)
C20 C13 C14 C15 -174.5(5)
N5 C30 C29 C28 -0.1(8)
C32 C30 C29 C28 178.6(5)
N4 C28 C29 C30 -1.9(8)
C31 C28 C29 C30 177.9(5)
C12 C17 C16 C15 1.2(7)
C21 C17 C16 C15 179.6(5)
C6 C7 C8 C9 0.3(7)
C18 C7 C8 C9 179.4(5)
C6 C11 C10 C9 -1.2(7)
C19 C11 C10 C9 179.7(5)
C7 C8 C9 C10 -0.3(8)
C11 C10 C9 C8 0.8(7)
C41 C42 C43 C44 0.0(7)
C39 C44 C43 C42 -1.4(7)
C48 C44 C43 C42 174.2(5)
C39 C40 C41 C42 -0.1(7)
C47 C40 C41 C42 -178.9(4)
C43 C42 C41 C40 0.7(7)
N5 Cu2 O2 N6 2.9(4)
N4 Cu2 O2 N6 -179.0(2)
N2 Cu1 O1 N3 2.2(4)
N1 Cu1 O1 N3 -178.2(2)
Cu1 O1 N3 C22 -102.6(3)
N2 Cu1 N3 O1 -179.0(2)
N1 Cu1 N3 O1 3.2(4)
O1 Cu1 N3 C22 106.4(4)
N2 Cu1 N3 C22 -72.5(3)
N1 Cu1 N3 C22 109.6(4)
Cu2 O2 N6 C49 103.6(3)
N5 Cu2 N6 O2 -178.6(2)
N4 Cu2 N6 O2 1.9(4)
O2 Cu2 N6 C49 -106.1(4)
N5 Cu2 N6 C49 75.3(3)
N4 Cu2 N6 C49 -104.2(4)
C29 C28 N4 C33 -177.9(4)
C31 C28 N4 C33 2.3(6)
C29 C28 N4 Cu2 2.2(6)
C31 C28 N4 Cu2 -177.6(3)
O2 Cu2 N4 C28 179.9(3)
N5 Cu2 N4 C28 -0.9(4)
N6 Cu2 N4 C28 178.6(3)
O2 Cu2 N4 C33 0.0(3)
N5 Cu2 N4 C33 179.2(3)
N6 Cu2 N4 C33 -1.3(5)
C35 C34 C33 C38 -0.3(6)
C45 C34 C33 C38 179.0(4)
C35 C34 C33 N4 -174.4(4)
C45 C34 C33 N4 5.0(6)
C28 N4 C33 C34 -97.9(5)
Cu2 N4 C33 C34 82.0(4)
C28 N4 C33 C38 87.9(5)
Cu2 N4 C33 C38 -92.1(4)
C34 C33 C38 C37 1.8(6)
N4 C33 C38 C37 175.7(4)
C34 C33 C38 C46 -179.8(4)
N4 C33 C38 C46 -5.9(6)
O2 N6 C49 C50 -178.4(4)
Cu2 N6 C49 C50 -106.6(4)
O2 N6 C49 C54 3.3(6)
Cu2 N6 C49 C54 75.2(5)
C54 C49 C50 C51 -2.3(7)
N6 C49 C50 C51 179.4(4)
C50 C49 C54 C53 1.2(7)
N6 C49 C54 C53 179.4(4)
C33 C38 C37 C36 -2.9(7)
C46 C38 C37 C36 178.7(5)
O1 N3 C22 C27 -178.7(4)
Cu1 N3 C22 C27 109.8(4)
O1 N3 C22 C23 -0.5(6)
Cu1 N3 C22 C23 -72.0(5)
C49 C50 C51 C52 1.6(8)
C27 C22 C23 C24 -3.0(7)
N3 C22 C23 C24 179.0(4)
C38 C37 C36 C35 2.6(8)
C23 C22 C27 C26 3.2(7)
N3 C22 C27 C26 -178.6(4)
C37 C36 C35 C34 -1.1(7)
C33 C34 C35 C36 0.0(7)
C45 C34 C35 C36 -179.4(4)
C13 C14 C15 C16 -1.5(8)
C17 C16 C15 C14 -0.3(8)
C49 C54 C53 C52 0.7(8)
C22 C27 C26 C25 -1.2(8)
C27 C26 C25 C24 -0.9(9)
C22 C23 C24 C25 0.8(8)
C26 C25 C24 C23 1.1(10)
C54 C53 C52 C51 -1.4(9)
C50 C51 C52 C53 0.2(9)
